data_1503819
loop_
_publ_author_name
'Uchida, Takuya'
'Rodriquez, Manuela'
'Schreiber, Stuart L.'

_publ_section_title
;
 Skeletally diverse small molecules using a build/couple/pair strategy.
;
_journal_issue 7
_journal_name_full 'Organic letters'
_journal_page_first 1559
_journal_page_last 1562
_journal_paper_doi 10.1021/ol900173t
_journal_volume 11
_journal_year 2009
_chemical_compound_source 'chemical synthesis'
_chemical_formula_iupac 'C36 H35 N O7'
_chemical_formula_moiety 'C36 H35 N O7'
_chemical_formula_structural 'C36 H35 N O7'
_chemical_formula_sum 'C36 H35 N O7'
_chemical_formula_weight 593.65
_chemical_name_common tu2155R
_chemical_name_systematic
; 
4-Benzyl 6-ethyl 5-benzyl-7-(4-methoxyphenyl)-8-oxo-4,4a,5,6,7,8,8a,9-
octahydrofuro[3,2-g]isoquinoline-4,6-dicarboxylate
;
_space_group_IT_number 14
_symmetry_cell_setting monoclinic
_symmetry_Int_Tables_number 14
_symmetry_space_group_name_Hall '-P 2ybc'
_symmetry_space_group_name_H-M 'P 1 21/c 1'
_atom_sites_solution_hydrogens geom
_atom_sites_solution_primary direct
_atom_sites_solution_secondary difmap
_audit_creation_method SHELXL-97
_cell_angle_alpha 90.00
_cell_angle_beta 91.632(1)
_cell_angle_gamma 90.00
_cell_formula_units_Z 4
_cell_length_a 14.0673(2)
_cell_length_b 10.6189(2)
_cell_length_c 20.0375(3)
_cell_measurement_reflns_used 5459
_cell_measurement_temperature 193(2)
_cell_measurement_theta_max 20.07
_cell_measurement_theta_min 2.40
_cell_volume 2991.97(8)
_computing_cell_refinement 'SAINT V7.34A (Bruker AXS, 2006b)'
_computing_data_collection 'APEX2 v2.1-0 (Bruker AXS, 2006a)'
_computing_data_reduction
;
SAINT V7.34A (Bruker AXS, 2006b), SADABS (Bruker AXS, 2004)
;
_computing_molecular_graphics 'SHELXTL v6.12 (Bruker AXS, 2001)'
_computing_publication_material 'SHELXTL v6.12 (Bruker AXS, 2001)'
_computing_structure_refinement 'SHELXTL v6.12 (Bruker AXS, 2001)'
_computing_structure_solution 'SHELXTL v6.12 (Bruker AXS, 2001)'
_diffrn_ambient_temperature 193(2)
_diffrn_detector_area_resol_mean 836.6
_diffrn_measured_fraction_theta_full 1.000
_diffrn_measured_fraction_theta_max 1.000
_diffrn_measurement_device_type 'Bruker APEX II CCD'
_diffrn_measurement_method '\w scans, 2581 0.5\% rotations'
_diffrn_radiation_monochromator graphite
_diffrn_radiation_source 'fine-focus sealed tube'
_diffrn_radiation_type 'Mo K\a'
_diffrn_radiation_wavelength 0.71073
_diffrn_reflns_av_R_equivalents 0.1102
_diffrn_reflns_av_sigmaI/netI 0.0550
_diffrn_reflns_limit_h_max 18
_diffrn_reflns_limit_h_min -18
_diffrn_reflns_limit_k_max 13
_diffrn_reflns_limit_k_min -13
_diffrn_reflns_limit_l_max 26
_diffrn_reflns_limit_l_min -26
_diffrn_reflns_number 67028
_diffrn_reflns_theta_full 27.49
_diffrn_reflns_theta_max 27.49
_diffrn_reflns_theta_min 2.03
_diffrn_standards_decay_% 0
_diffrn_standards_number 0
_exptl_absorpt_coefficient_mu 0.091
_exptl_absorpt_correction_T_max 0.99561
_exptl_absorpt_correction_T_min 0.98480
_exptl_absorpt_correction_type numerical
_exptl_absorpt_process_details 'SADABS (Bruker AXS, 2004)'
_exptl_crystal_colour Colorless
_exptl_crystal_density_diffrn 1.318
_exptl_crystal_density_method 'not measured'
_exptl_crystal_description Plate
_exptl_crystal_F_000 1256
_exptl_crystal_size_max 0.150
_exptl_crystal_size_mid 0.138
_exptl_crystal_size_min 0.050
_refine_diff_density_max 0.187
_refine_diff_density_min -0.187
_refine_diff_density_rms 0.039
_refine_ls_extinction_method none
_refine_ls_goodness_of_fit_ref 0.997
_refine_ls_hydrogen_treatment constr
_refine_ls_matrix_type full
_refine_ls_number_parameters 473
_refine_ls_number_reflns 6864
_refine_ls_number_restraints 2
_refine_ls_restrained_S_all 0.997
_refine_ls_R_factor_all 0.0963
_refine_ls_R_factor_gt 0.0459
_refine_ls_shift/su_max 0.000
_refine_ls_shift/su_mean 0.000
_refine_ls_structure_factor_coef Fsqd
_refine_ls_weighting_details 'w=1/[\s^2^(Fo^2^)+(0.0367P)^2^+0.8866P] where P=(Fo^2^+2Fc^2^)/3'
_refine_ls_weighting_scheme calc
_refine_ls_wR_factor_gt 0.0949
_refine_ls_wR_factor_ref 0.1175
_reflns_number_gt 4082
_reflns_number_total 6864
_reflns_threshold_expression I>2\s(I)
_cod_data_source_file ol900173t_si_002.cif
_cod_data_source_block sls130
_cod_depositor_comments
;
The following automatic conversions were performed:

'_symmetry_cell_setting' value 'Monoclinic' changed to 'monoclinic'
according to /home/saulius/struct/CIF-dictionaries/cif_core.dic
dictionary named 'cif_core.dic' version 2.4.2 from 2011-04-26.

Automatic conversion script
Id: cif_fix_values 1715 2011-07-08 13:25:40Z adriana 
;
_cod_original_sg_symbol_H-M 'P 21/c'
_cod_database_code 1503819

loop_
_symmetry_equiv_pos_as_xyz
'x, y, z'
'-x, y+1/2, -z+1/2'
'-x, -y, -z'
'x, -y-1/2, z-1/2'

loop_
_atom_site_label
_atom_site_type_symbol
_atom_site_fract_x
_atom_site_fract_y
_atom_site_fract_z
_atom_site_U_iso_or_equiv
_atom_site_adp_type
_atom_site_occupancy
_atom_site_symmetry_multiplicity
_atom_site_calc_flag
_atom_site_refinement_flags
_atom_site_disorder_assembly
_atom_site_disorder_group
O1 O 0.61908(9) 0.89816(13) -0.04781(6) 0.0469(3) Uani 1 1 d . A .
C2 C 0.61116(15) 0.8913(2) -0.11614(10) 0.0515(5) Uani 1 1 d . . .
H2 H 0.6556 0.9269 -0.1456 0.062 Uiso 1 1 calc R . .
C3 C 0.53323(14) 0.82833(19) -0.13616(10) 0.0447(5) Uani 1 1 d . . .
H3 H 0.5126 0.8115 -0.1808 0.054 Uiso 1 1 calc R . .
C3A C 0.48707(12) 0.79132(17) -0.07624(9) 0.0346(4) Uani 1 1 d . A .
C4 C 0.39846(12) 0.71598(16) -0.06524(8) 0.0334(4) Uani 1 1 d . . .
H4 H 0.3418 0.7715 -0.0731 0.040 Uiso 1 1 calc R . .
C4A C 0.39801(12) 0.66679(16) 0.00691(8) 0.0315(4) Uani 1 1 d . A .
H4A H 0.4485 0.6009 0.0115 0.038 Uiso 1 1 calc R . .
C5 C 0.30157(12) 0.60363(16) 0.02209(9) 0.0328(4) Uani 1 1 d . . .
H5 H 0.2579 0.6174 -0.0175 0.039 Uiso 1 1 calc R . .
C6 C 0.25640(12) 0.66575(16) 0.08227(8) 0.0321(4) Uani 1 1 d . A .
H6 H 0.2050 0.6077 0.0968 0.038 Uiso 1 1 calc R . .
N7 N 0.32521(10) 0.67439(13) 0.13812(7) 0.0341(3) Uani 1 1 d D . .
C8 C 0.41008(13) 0.73362(16) 0.12806(9) 0.0346(4) Uani 1 1 d . A .
C8A C 0.42400(12) 0.77415(16) 0.05623(8) 0.0318(4) Uani 1 1 d . . .
H8A H 0.3797 0.8459 0.0465 0.038 Uiso 1 1 calc R A .
C9 C 0.52566(12) 0.82221(18) 0.04751(9) 0.0382(4) Uani 1 1 d . A .
H9A H 0.5342 0.9047 0.0699 0.046 Uiso 1 1 calc R . .
H9B H 0.5720 0.7620 0.0676 0.046 Uiso 1 1 calc R . .
C9A C 0.54094(12) 0.83493(17) -0.02497(9) 0.0371(4) Uani 1 1 d . . .
C10 C 0.39372(13) 0.60798(18) -0.11457(9) 0.0384(4) Uani 1 1 d . . .
O11 O 0.42935(12) 0.50716(14) -0.10691(7) 0.0650(5) Uani 1 1 d . . .
O12 O 0.34461(11) 0.64191(14) -0.16958(6) 0.0545(4) Uani 1 1 d . . .
C13 C 0.33369(17) 0.5474(2) -0.22185(10) 0.0601(6) Uani 1 1 d . . .
H13A H 0.3877 0.4877 -0.2190 0.072 Uiso 1 1 calc R . .
H13B H 0.3343 0.5889 -0.2661 0.072 Uiso 1 1 calc R . .
C14 C 0.24190(16) 0.47677(19) -0.21483(9) 0.0479(5) Uani 1 1 d . . .
C15 C 0.15791(18) 0.5386(2) -0.20110(11) 0.0600(6) Uani 1 1 d . . .
H15 H 0.1586 0.6269 -0.1934 0.072 Uiso 1 1 calc R . .
C16 C 0.07330(19) 0.4733(3) -0.19846(12) 0.0697(7) Uani 1 1 d . . .
H16 H 0.0161 0.5167 -0.1891 0.084 Uiso 1 1 calc R . .
C17 C 0.0717(2) 0.3456(2) -0.20935(12) 0.0694(7) Uani 1 1 d . . .
H17 H 0.0135 0.3004 -0.2080 0.083 Uiso 1 1 calc R . .
C18 C 0.1552(2) 0.2836(2) -0.22227(12) 0.0682(7) Uani 1 1 d . . .
H18 H 0.1544 0.1953 -0.2297 0.082 Uiso 1 1 calc R . .
C19 C 0.23953(18) 0.3482(2) -0.22454(10) 0.0566(6) Uani 1 1 d . . .
H19 H 0.2967 0.3040 -0.2329 0.068 Uiso 1 1 calc R . .
C20 C 0.31039(13) 0.46025(16) 0.03307(10) 0.0398(4) Uani 1 1 d . . .
H20A H 0.3438 0.4223 -0.0048 0.048 Uiso 1 1 calc R . .
H20B H 0.3489 0.4440 0.0743 0.048 Uiso 1 1 calc R . .
C21 C 0.21433(13) 0.39918(16) 0.03893(10) 0.0397(4) Uani 1 1 d . . .
C22 C 0.18367(15) 0.35135(17) 0.09888(10) 0.0461(5) Uani 1 1 d . . .
H22 H 0.2256 0.3516 0.1369 0.055 Uiso 1 1 calc R . .
C23 C 0.09250(16) 0.30298(19) 0.10430(11) 0.0532(5) Uani 1 1 d . . .
H23 H 0.0727 0.2704 0.1458 0.064 Uiso 1 1 calc R . .
C24 C 0.03076(16) 0.3021(2) 0.04974(12) 0.0573(6) Uani 1 1 d . . .
H24 H -0.0318 0.2698 0.0536 0.069 Uiso 1 1 calc R . .
C25 C 0.06013(16) 0.3482(2) -0.01047(12) 0.0602(6) Uani 1 1 d . . .
H25 H 0.0179 0.3474 -0.0483 0.072 Uiso 1 1 calc R . .
C26 C 0.15150(15) 0.39573(19) -0.01592(11) 0.0513(5) Uani 1 1 d . . .
H26 H 0.1714 0.4264 -0.0578 0.062 Uiso 1 1 calc R . .
C27 C 0.20838(12) 0.79051(16) 0.06447(9) 0.0348(4) Uani 1 1 d . . .
O28 O 0.17818(10) 0.81534(12) 0.00955(7) 0.0486(4) Uani 1 1 d . A .
O29 O 0.20041(9) 0.86568(12) 0.11749(6) 0.0441(3) Uani 1 1 d . A .
C30 C 0.14624(14) 0.98209(18) 0.10645(11) 0.0464(5) Uani 1 1 d . . .
H30A H 0.1632 1.0193 0.0631 0.056 Uiso 1 1 calc R A .
H30B H 0.1633 1.0435 0.1420 0.056 Uiso 1 1 calc R . .
C31 C 0.04171(15) 0.9575(2) 0.10653(13) 0.0609(6) Uani 1 1 d . A .
H31A H 0.0072 1.0374 0.1020 0.091 Uiso 1 1 calc R . .
H31B H 0.0253 0.9169 0.1486 0.091 Uiso 1 1 calc R . .
H31C H 0.0240 0.9021 0.0691 0.091 Uiso 1 1 calc R . .
C32 C 0.3150(5) 0.6093(10) 0.2007(3) 0.0301(15) Uani 0.634(4) 1 d PD A 1
C33 C 0.3818(3) 0.5225(4) 0.2235(2) 0.0356(9) Uani 0.634(4) 1 d P A 1
H33 H 0.4365 0.5068 0.1982 0.043 Uiso 0.634(4) 1 calc PR A 1
C34 C 0.3700(3) 0.4596(3) 0.28158(17) 0.0406(9) Uani 0.634(4) 1 d P A 1
H34 H 0.4164 0.4002 0.2966 0.049 Uiso 0.634(4) 1 calc PR A 1
C35 C 0.2901(5) 0.4818(6) 0.3193(3) 0.0373(12) Uani 0.634(4) 1 d P A 1
C36 C 0.2206(4) 0.5674(5) 0.2966(2) 0.0399(12) Uani 0.634(4) 1 d P A 1
H36 H 0.1651 0.5822 0.3213 0.048 Uiso 0.634(4) 1 calc PR A 1
C37 C 0.2354(4) 0.6305(4) 0.2365(3) 0.0405(10) Uani 0.634(4) 1 d P A 1
H37 H 0.1893 0.6892 0.2203 0.049 Uiso 0.634(4) 1 calc PR A 1
O38 O 0.28629(16) 0.4135(2) 0.37621(13) 0.0524(8) Uani 0.634(4) 1 d P A 1
C39 C 0.2080(6) 0.4278(9) 0.4169(5) 0.0532(19) Uani 0.634(4) 1 d P A 1
H39A H 0.2174 0.3770 0.4574 0.080 Uiso 0.634(4) 1 calc PR A 1
H39B H 0.1503 0.3998 0.3927 0.080 Uiso 0.634(4) 1 calc PR A 1
H39C H 0.2014 0.5166 0.4292 0.080 Uiso 0.634(4) 1 calc PR A 1
O40 O 0.46885(9) 0.75162(13) 0.17300(6) 0.0448(3) Uani 1 1 d . . .
C32' C 0.2875(9) 0.6275(16) 0.1996(5) 0.029(3) Uani 0.366(4) 1 d PD A 2
C33' C 0.3466(5) 0.5529(8) 0.2383(4) 0.0410(18) Uani 0.366(4) 1 d P A 2
H33' H 0.4089 0.5351 0.2239 0.049 Uiso 0.366(4) 1 calc PR A 2
C34' C 0.3161(8) 0.5020(11) 0.2997(5) 0.038(2) Uani 0.366(4) 1 d P A 2
H34' H 0.3574 0.4507 0.3264 0.046 Uiso 0.366(4) 1 calc PR A 2
C35' C 0.2264(7) 0.5284(8) 0.3194(4) 0.0340(18) Uani 0.366(4) 1 d P A 2
C36' C 0.1648(5) 0.6043(5) 0.2803(3) 0.0396(15) Uani 0.366(4) 1 d P A 2
H36' H 0.1016 0.6199 0.2936 0.048 Uiso 0.366(4) 1 calc PR A 2
C37' C 0.1977(5) 0.6550(8) 0.2229(4) 0.0382(17) Uani 0.366(4) 1 d P A 2
H37' H 0.1580 0.7112 0.1980 0.046 Uiso 0.366(4) 1 calc PR A 2
O38' O 0.1836(3) 0.4852(4) 0.3765(2) 0.0528(14) Uani 0.366(4) 1 d P A 2
C39' C 0.2426(10) 0.412(2) 0.4218(11) 0.073(5) Uani 0.366(4) 1 d P A 2
H39D H 0.2043 0.3811 0.4583 0.109 Uiso 0.366(4) 1 calc PR A 2
H39E H 0.2940 0.4656 0.4401 0.109 Uiso 0.366(4) 1 calc PR A 2
H39F H 0.2699 0.3411 0.3979 0.109 Uiso 0.366(4) 1 calc PR A 2

loop_
_atom_site_aniso_label
_atom_site_aniso_U_11
_atom_site_aniso_U_22
_atom_site_aniso_U_33
_atom_site_aniso_U_23
_atom_site_aniso_U_13
_atom_site_aniso_U_12
O1 0.0396(8) 0.0556(9) 0.0457(8) 0.0017(6) 0.0060(6) -0.0120(7)
C2 0.0472(12) 0.0665(14) 0.0414(12) 0.0061(10) 0.0108(9) -0.0091(11)
C3 0.0440(12) 0.0511(12) 0.0391(11) 0.0040(9) 0.0047(9) -0.0020(9)
C3A 0.0331(10) 0.0350(10) 0.0359(10) 0.0007(8) 0.0035(8) 0.0004(8)
C4 0.0333(9) 0.0351(10) 0.0316(9) -0.0031(8) 0.0006(7) 0.0006(8)
C4A 0.0297(9) 0.0327(9) 0.0322(9) -0.0031(7) 0.0003(7) 0.0008(7)
C5 0.0306(9) 0.0316(9) 0.0363(10) -0.0034(7) -0.0001(7) -0.0005(7)
C6 0.0295(9) 0.0311(9) 0.0357(10) -0.0014(7) 0.0019(7) -0.0019(7)
N7 0.0349(8) 0.0362(8) 0.0313(8) 0.0003(6) 0.0025(6) -0.0003(7)
C8 0.0351(10) 0.0336(10) 0.0351(10) -0.0046(8) 0.0021(8) 0.0019(8)
C8A 0.0293(9) 0.0330(9) 0.0331(9) -0.0037(7) 0.0015(7) -0.0017(7)
C9 0.0324(10) 0.0437(11) 0.0387(10) -0.0044(8) 0.0019(8) -0.0056(8)
C9A 0.0314(10) 0.0391(10) 0.0411(10) 0.0019(8) 0.0051(8) -0.0026(8)
C10 0.0405(11) 0.0411(11) 0.0338(10) -0.0020(8) 0.0041(8) -0.0018(9)
O11 0.0916(12) 0.0504(9) 0.0523(9) -0.0152(7) -0.0098(8) 0.0242(9)
O12 0.0718(10) 0.0543(9) 0.0367(8) -0.0103(7) -0.0105(7) 0.0018(7)
C13 0.0786(17) 0.0680(15) 0.0336(11) -0.0170(10) -0.0001(11) -0.0094(13)
C14 0.0687(15) 0.0482(12) 0.0263(10) -0.0030(9) -0.0037(9) 0.0030(11)
C15 0.0816(18) 0.0439(13) 0.0548(14) -0.0065(11) 0.0059(12) 0.0030(12)
C16 0.0712(17) 0.0693(18) 0.0690(17) -0.0001(13) 0.0103(13) 0.0073(14)
C17 0.0785(19) 0.0670(18) 0.0626(16) 0.0107(13) 0.0005(13) -0.0144(14)
C18 0.097(2) 0.0458(14) 0.0608(15) 0.0058(11) -0.0049(14) -0.0016(14)
C19 0.0739(16) 0.0499(13) 0.0456(13) 0.0042(10) -0.0041(11) 0.0094(12)
C20 0.0390(11) 0.0317(10) 0.0486(11) -0.0050(8) 0.0014(8) -0.0003(8)
C21 0.0440(11) 0.0242(9) 0.0509(12) -0.0055(8) 0.0015(9) -0.0004(8)
C22 0.0510(12) 0.0351(11) 0.0520(12) 0.0026(9) -0.0053(10) -0.0035(9)
C23 0.0577(14) 0.0411(12) 0.0611(14) 0.0051(10) 0.0059(11) -0.0103(10)
C24 0.0474(13) 0.0459(13) 0.0782(17) -0.0008(12) -0.0020(12) -0.0127(10)
C25 0.0593(15) 0.0530(14) 0.0674(16) -0.0008(12) -0.0154(12) -0.0157(11)
C26 0.0611(14) 0.0428(12) 0.0496(12) -0.0048(10) -0.0038(10) -0.0136(10)
C27 0.0282(9) 0.0341(10) 0.0421(11) -0.0024(8) 0.0017(8) -0.0009(7)
O28 0.0512(8) 0.0457(8) 0.0485(9) 0.0002(6) -0.0082(7) 0.0100(6)
O29 0.0454(8) 0.0370(7) 0.0497(8) -0.0088(6) -0.0008(6) 0.0082(6)
C30 0.0426(11) 0.0322(10) 0.0644(14) -0.0059(9) 0.0014(10) 0.0060(9)
C31 0.0437(12) 0.0445(13) 0.0949(18) -0.0057(12) 0.0065(12) 0.0062(10)
C32 0.024(4) 0.031(4) 0.034(2) 0.0009(18) -0.003(2) 0.006(3)
C33 0.030(2) 0.039(2) 0.037(2) 0.0039(16) -0.0005(16) 0.0079(16)
C34 0.0346(19) 0.0431(19) 0.044(2) 0.0041(15) -0.0041(15) 0.0075(15)
C35 0.034(3) 0.045(3) 0.033(3) 0.005(2) -0.001(2) 0.001(2)
C36 0.036(3) 0.041(3) 0.042(3) 0.0102(18) 0.005(2) 0.010(2)
C37 0.035(3) 0.035(2) 0.051(3) 0.0015(18) 0.005(2) 0.0155(18)
O38 0.0450(15) 0.0704(17) 0.0420(16) 0.0190(12) 0.0036(11) 0.0043(12)
C39 0.064(5) 0.057(3) 0.039(4) 0.005(3) 0.012(4) -0.001(3)
O40 0.0437(8) 0.0549(9) 0.0353(7) -0.0064(6) -0.0052(6) -0.0063(6)
C32' 0.026(7) 0.023(4) 0.038(4) 0.000(3) -0.002(4) 0.008(5)
C33' 0.021(4) 0.044(4) 0.058(5) -0.009(4) 0.002(3) 0.006(3)
C34' 0.040(7) 0.038(4) 0.036(6) 0.007(4) -0.001(4) -0.001(4)
C35' 0.032(4) 0.034(4) 0.036(5) 0.008(3) -0.003(4) 0.001(4)
C36' 0.034(3) 0.040(3) 0.045(3) 0.006(2) 0.003(3) 0.001(3)
C37' 0.030(4) 0.041(4) 0.045(4) 0.007(3) 0.014(3) 0.007(3)
O38' 0.042(2) 0.074(3) 0.042(3) 0.018(2) -0.0002(19) -0.003(2)
C39' 0.071(11) 0.093(9) 0.053(7) 0.021(5) -0.011(9) 0.005(7)

loop_
_atom_type_symbol
_atom_type_description
_atom_type_scat_dispersion_real
_atom_type_scat_dispersion_imag
_atom_type_scat_source
C C 0.0033 0.0016 'International Tables Vol C Tables 4.2.6.8 and 6.1.1.4'
H H 0.0000 0.0000 'International Tables Vol C Tables 4.2.6.8 and 6.1.1.4'
N N 0.0061 0.0033 'International Tables Vol C Tables 4.2.6.8 and 6.1.1.4'
O O 0.0106 0.0060 'International Tables Vol C Tables 4.2.6.8 and 6.1.1.4'

loop_
_geom_angle_atom_site_label_1
_geom_angle_atom_site_label_2
_geom_angle_atom_site_label_3
_geom_angle
C2 O1 C9A 105.23(14)
C3 C2 O1 111.63(17)
C3 C2 H2 124.2
O1 C2 H2 124.2
C2 C3 C3A 105.83(17)
C2 C3 H3 127.1
C3A C3 H3 127.1
C9A C3A C3 106.67(16)
C9A C3A C4 121.61(16)
C3 C3A C4 131.69(16)
C3A C4 C10 109.19(14)
C3A C4 C4A 110.15(14)
C10 C4 C4A 110.81(14)
C3A C4 H4 108.9
C10 C4 H4 108.9
C4A C4 H4 108.9
C4 C4A C8A 110.09(14)
C4 C4A C5 110.99(14)
C8A C4A C5 112.69(13)
C4 C4A H4A 107.6
C8A C4A H4A 107.6
C5 C4A H4A 107.6
C6 C5 C20 110.30(14)
C6 C5 C4A 110.71(13)
C20 C5 C4A 112.79(14)
C6 C5 H5 107.6
C20 C5 H5 107.6
C4A C5 H5 107.6
N7 C6 C27 113.82(14)
N7 C6 C5 110.48(14)
C27 C6 C5 112.45(14)
N7 C6 H6 106.5
C27 C6 H6 106.5
C5 C6 H6 106.5
C8 N7 C32 117.2(4)
C8 N7 C32' 128.9(7)
C8 N7 C6 118.51(14)
C32 N7 C6 123.7(4)
C32' N7 C6 112.3(7)
O40 C8 N7 122.60(16)
O40 C8 C8A 123.47(16)
N7 C8 C8A 113.94(15)
C8 C8A C9 110.36(14)
C8 C8A C4A 111.22(14)
C9 C8A C4A 112.15(14)
C8 C8A H8A 107.6
C9 C8A H8A 107.6
C4A C8A H8A 107.6
C9A C9 C8A 107.70(14)
C9A C9 H9A 110.2
C8A C9 H9A 110.2
C9A C9 H9B 110.2
C8A C9 H9B 110.2
H9A C9 H9B 108.5
C3A C9A O1 110.64(16)
C3A C9A C9 128.70(16)
O1 C9A C9 120.66(15)
O11 C10 O12 123.78(18)
O11 C10 C4 125.91(17)
O12 C10 C4 110.31(16)
C10 O12 C13 116.75(17)
O12 C13 C14 110.49(17)
O12 C13 H13A 109.6
C14 C13 H13A 109.6
O12 C13 H13B 109.6
C14 C13 H13B 109.6
H13A C13 H13B 108.1
C19 C14 C15 118.7(2)
C19 C14 C13 119.9(2)
C15 C14 C13 121.4(2)
C16 C15 C14 120.7(2)
C16 C15 H15 119.7
C14 C15 H15 119.7
C17 C16 C15 120.0(2)
C17 C16 H16 120.0
C15 C16 H16 120.0
C16 C17 C18 119.4(3)
C16 C17 H17 120.3
C18 C17 H17 120.3
C19 C18 C17 120.7(2)
C19 C18 H18 119.7
C17 C18 H18 119.7
C18 C19 C14 120.5(2)
C18 C19 H19 119.8
C14 C19 H19 119.8
C21 C20 C5 111.55(15)
C21 C20 H20A 109.3
C5 C20 H20A 109.3
C21 C20 H20B 109.3
C5 C20 H20B 109.3
H20A C20 H20B 108.0
C22 C21 C26 117.99(18)
C22 C21 C20 121.86(18)
C26 C21 C20 120.06(18)
C21 C22 C23 120.98(19)
C21 C22 H22 119.5
C23 C22 H22 119.5
C24 C23 C22 120.2(2)
C24 C23 H23 119.9
C22 C23 H23 119.9
C25 C24 C23 119.7(2)
C25 C24 H24 120.2
C23 C24 H24 120.2
C24 C25 C26 120.0(2)
C24 C25 H25 120.0
C26 C25 H25 120.0
C25 C26 C21 121.1(2)
C25 C26 H26 119.5
C21 C26 H26 119.5
O28 C27 O29 124.29(17)
O28 C27 C6 123.32(16)
O29 C27 C6 112.33(15)
C27 O29 C30 116.04(15)
O29 C30 C31 111.11(16)
O29 C30 H30A 109.4
C31 C30 H30A 109.4
O29 C30 H30B 109.4
C31 C30 H30B 109.4
H30A C30 H30B 108.0
C30 C31 H31A 109.5
C30 C31 H31B 109.5
H31A C31 H31B 109.5
C30 C31 H31C 109.5
H31A C31 H31C 109.5
H31B C31 H31C 109.5
C37 C32 C33 119.7(3)
C37 C32 N7 118.8(4)
C33 C32 N7 121.5(4)
C34 C33 C32 120.9(4)
C34 C33 H33 119.6
C32 C33 H33 119.6
C33 C34 C35 120.2(4)
C33 C34 H34 119.9
C35 C34 H34 119.9
O38 C35 C34 114.7(5)
O38 C35 C36 125.3(5)
C34 C35 C36 120.0(4)
C37 C36 C35 118.1(5)
C37 C36 H36 121.0
C35 C36 H36 121.0
C32 C37 C36 121.2(4)
C32 C37 H37 119.4
C36 C37 H37 119.4
C35 O38 C39 119.0(5)
C33' C32' C37' 118.2(5)
C33' C32' N7 116.7(7)
C37' C32' N7 125.0(7)
C32' C33' C34' 121.1(7)
C32' C33' H33' 119.5
C34' C33' H33' 119.5
C35' C34' C33' 118.5(9)
C35' C34' H34' 120.7
C33' C34' H34' 120.7
C34' C35' O38' 126.8(8)
C34' C35' C36' 121.2(7)
O38' C35' C36' 112.0(7)
C37' C36' C35' 118.5(6)
C37' C36' H36' 120.7
C35' C36' H36' 120.7
C36' C37' C32' 122.3(7)
C36' C37' H37' 118.8
C32' C37' H37' 118.8
C35' O38' C39' 116.3(10)
O38' C39' H39D 109.5
O38' C39' H39E 109.5
H39D C39' H39E 109.5
O38' C39' H39F 109.5
H39D C39' H39F 109.5
H39E C39' H39F 109.5

loop_
_geom_bond_atom_site_label_1
_geom_bond_atom_site_label_2
_geom_bond_distance
O1 C2 1.373(2)
O1 C9A 1.377(2)
C2 C3 1.336(3)
C2 H2 0.9500
C3 C3A 1.436(3)
C3 H3 0.9500
C3A C9A 1.342(2)
C3A C4 1.503(2)
C4 C10 1.514(2)
C4 C4A 1.537(2)
C4 H4 1.0000
C4A C8A 1.546(2)
C4A C5 1.551(2)
C4A H4A 1.0000
C5 C6 1.529(2)
C5 C20 1.543(2)
C5 H5 1.0000
C6 N7 1.462(2)
C6 C27 1.525(2)
C6 H6 1.0000
N7 C8 1.369(2)
N7 C32 1.4434(19)
N7 C32' 1.444(2)
C8 O40 1.220(2)
C8 C8A 1.520(2)
C8A C9 1.533(2)
C8A H8A 1.0000
C9 C9A 1.480(3)
C9 H9A 0.9900
C9 H9B 0.9900
C10 O11 1.190(2)
C10 O12 1.334(2)
O12 C13 1.455(2)
C13 C14 1.503(3)
C13 H13A 0.9900
C13 H13B 0.9900
C14 C19 1.379(3)
C14 C15 1.386(3)
C15 C16 1.380(3)
C15 H15 0.9500
C16 C17 1.374(3)
C16 H16 0.9500
C17 C18 1.376(4)
C17 H17 0.9500
C18 C19 1.372(3)
C18 H18 0.9500
C19 H19 0.9500
C20 C21 1.506(3)
C20 H20A 0.9900
C20 H20B 0.9900
C21 C22 1.384(3)
C21 C26 1.391(3)
C22 C23 1.389(3)
C22 H22 0.9500
C23 C24 1.377(3)
C23 H23 0.9500
C24 C25 1.376(3)
C24 H24 0.9500
C25 C26 1.388(3)
C25 H25 0.9500
C26 H26 0.9500
C27 O28 1.198(2)
C27 O29 1.336(2)
O29 C30 1.466(2)
C30 C31 1.493(3)
C30 H30A 0.9900
C30 H30B 0.9900
C31 H31A 0.9800
C31 H31B 0.9800
C31 H31C 0.9800
C32 C37 1.365(6)
C32 C33 1.384(6)
C33 C34 1.355(6)
C33 H33 0.9500
C34 C35 1.393(6)
C34 H34 0.9500
C35 O38 1.354(6)
C35 C36 1.401(9)
C36 C37 1.399(7)
C36 H36 0.9500
C37 H37 0.9500
O38 C39 1.397(10)
C39 H39A 0.9800
C39 H39B 0.9800
C39 H39C 0.9800
C32' C33' 1.373(10)
C32' C37' 1.389(10)
C33' C34' 1.420(12)
C33' H33' 0.9500
C34' C35' 1.363(15)
C34' H34' 0.9500
C35' O38' 1.386(9)
C35' C36' 1.405(9)
C36' C37' 1.364(10)
C36' H36' 0.9500
C37' H37' 0.9500
O38' C39' 1.438(16)
C39' H39D 0.9800
C39' H39E 0.9800
C39' H39F 0.9800

loop_
_geom_torsion_atom_site_label_1
_geom_torsion_atom_site_label_2
_geom_torsion_atom_site_label_3
_geom_torsion_atom_site_label_4
_geom_torsion
C9A O1 C2 C3 0.2(2)
O1 C2 C3 C3A -0.1(2)
C2 C3 C3A C9A 0.0(2)
C2 C3 C3A C4 -178.20(19)
C9A C3A C4 C10 -138.51(18)
C3 C3A C4 C10 39.4(3)
C9A C3A C4 C4A -16.6(2)
C3 C3A C4 C4A 161.34(18)
C3A C4 C4A C8A 47.18(19)
C10 C4 C4A C8A 168.12(14)
C3A C4 C4A C5 172.66(14)
C10 C4 C4A C5 -66.41(18)
C4 C4A C5 C6 -123.46(15)
C8A C4A C5 C6 0.5(2)
C4 C4A C5 C20 112.41(16)
C8A C4A C5 C20 -123.59(16)
C20 C5 C6 N7 75.67(17)
C4A C5 C6 N7 -49.88(18)
C20 C5 C6 C27 -155.96(14)
C4A C5 C6 C27 78.49(17)
C27 C6 N7 C8 -72.33(19)
C5 C6 N7 C8 55.3(2)
C27 C6 N7 C32 116.6(5)
C5 C6 N7 C32 -115.8(5)
C27 C6 N7 C32' 101.9(7)
C5 C6 N7 C32' -130.5(7)
C32 N7 C8 O40 -13.0(5)
C32' N7 C8 O40 2.3(8)
C6 N7 C8 O40 175.40(16)
C32 N7 C8 C8A 166.9(5)
C32' N7 C8 C8A -177.9(8)
C6 N7 C8 C8A -4.7(2)
O40 C8 C8A C9 7.9(2)
N7 C8 C8A C9 -171.98(14)
O40 C8 C8A C4A 133.04(18)
N7 C8 C8A C4A -46.8(2)
C4 C4A C8A C8 171.67(14)
C5 C4A C8A C8 47.18(19)
C4 C4A C8A C9 -64.20(19)
C5 C4A C8A C9 171.30(14)
C8 C8A C9 C9A 168.45(14)
C4A C8A C9 C9A 43.8(2)
C3 C3A C9A O1 0.1(2)
C4 C3A C9A O1 178.52(15)
C3 C3A C9A C9 -179.71(18)
C4 C3A C9A C9 -1.3(3)
C2 O1 C9A C3A -0.2(2)
C2 O1 C9A C9 179.67(17)
C8A C9 C9A C3A -12.4(3)
C8A C9 C9A O1 167.78(16)
C3A C4 C10 O11 86.8(2)
C4A C4 C10 O11 -34.7(3)
C3A C4 C10 O12 -92.14(18)
C4A C4 C10 O12 146.36(15)
O11 C10 O12 C13 1.2(3)
C4 C10 O12 C13 -179.87(16)
C10 O12 C13 C14 93.9(2)
O12 C13 C14 C19 -138.8(2)
O12 C13 C14 C15 43.6(3)
C19 C14 C15 C16 -1.2(3)
C13 C14 C15 C16 176.4(2)
C14 C15 C16 C17 0.2(4)
C15 C16 C17 C18 0.6(4)
C16 C17 C18 C19 -0.2(4)
C17 C18 C19 C14 -0.9(3)
C15 C14 C19 C18 1.6(3)
C13 C14 C19 C18 -176.05(19)
C6 C5 C20 C21 62.92(19)
C4A C5 C20 C21 -172.72(15)
C5 C20 C21 C22 -109.7(2)
C5 C20 C21 C26 66.8(2)
C26 C21 C22 C23 -0.9(3)
C20 C21 C22 C23 175.68(18)
C21 C22 C23 C24 -0.1(3)
C22 C23 C24 C25 0.7(3)
C23 C24 C25 C26 -0.2(3)
C24 C25 C26 C21 -0.8(3)
C22 C21 C26 C25 1.3(3)
C20 C21 C26 C25 -175.31(19)
N7 C6 C27 O28 152.45(17)
C5 C6 C27 O28 25.8(2)
N7 C6 C27 O29 -30.3(2)
C5 C6 C27 O29 -156.87(14)
O28 C27 O29 C30 3.4(3)
C6 C27 O29 C30 -173.84(14)
C27 O29 C30 C31 79.2(2)
C8 N7 C32 C37 131.1(7)
C32' N7 C32 C37 -5(3)
C6 N7 C32 C37 -57.7(11)
C8 N7 C32 C33 -51.7(11)
C32' N7 C32 C33 172(5)
C6 N7 C32 C33 119.5(8)
C37 C32 C33 C34 -1.1(13)
N7 C32 C33 C34 -178.3(6)
C32 C33 C34 C35 -0.1(9)
C33 C34 C35 O38 -180.0(4)
C33 C34 C35 C36 1.3(7)
O38 C35 C36 C37 -180.0(5)
C34 C35 C36 C37 -1.3(8)
C33 C32 C37 C36 1.0(14)
N7 C32 C37 C36 178.3(6)
C35 C36 C37 C32 0.2(10)
C34 C35 O38 C39 -179.0(6)
C36 C35 O38 C39 -0.3(9)
C8 N7 C32' C33' -49.6(19)
C32 N7 C32' C33' 2(3)
C6 N7 C32' C33' 136.9(13)
C8 N7 C32' C37' 128.5(14)
C32 N7 C32' C37' -180(6)
C6 N7 C32' C37' -45.0(19)
C37' C32' C33' C34' 2(2)
N7 C32' C33' C34' -179.9(10)
C32' C33' C34' C35' 0.2(17)
C33' C34' C35' O38' 178.4(8)
C33' C34' C35' C36' 0.0(13)
C34' C35' C36' C37' -2.2(12)
O38' C35' C36' C37' 179.1(6)
C35' C36' C37' C32' 4.4(15)
C33' C32' C37' C36' -4(2)
N7 C32' C37' C36' 177.6(11)
C34' C35' O38' C39' 4.8(15)
C36' C35' O38' C39' -176.6(11)
